data_7058353
loop_
_publ_author_name
'Huang, Ying'
'Huang, Yi-Xin'
'Sun, Jing'
'Yan, Chaoguo'

_publ_section_title
;
 [3+2] cycloaddition reaction for synthesis of
 spiro[indoline-3,3'-pyrrolidines] and evaluation of cytotoxicity to
 cancer cells
;
_journal_name_full 'New Journal of Chemistry'
_journal_paper_doi 10.1039/C9NJ00994A
_journal_year 2019
_chemical_formula_moiety 'C34 H33 Cl N2 O8'
_chemical_formula_sum 'C34 H33 Cl N2 O8'
_chemical_formula_weight 633.07
_space_group_crystal_system monoclinic
_space_group_IT_number 14
_space_group_name_Hall '-P 2yn'
_space_group_name_H-M_alt 'P 1 21/n 1'
_symmetry_space_group_name_Hall '-P 2yn'
_symmetry_space_group_name_H-M 'P 1 21/n 1'
_atom_sites_solution_hydrogens mixed
_audit_creation_method SHELXL-2014/7
_audit_update_record
;
2019-02-24 deposited with the CCDC.    2019-05-03 downloaded from the CCDC.
;
_cell_angle_alpha 90
_cell_angle_beta 104.351(3)
_cell_angle_gamma 90
_cell_formula_units_Z 4
_cell_length_a 10.6495(11)
_cell_length_b 25.655(3)
_cell_length_c 12.0494(14)
_cell_measurement_reflns_used 5853
_cell_measurement_temperature 293(2)
_cell_measurement_theta_max 20.40
_cell_measurement_theta_min 2.29
_cell_volume 3189.3(6)
_computing_structure_refinement 'SHELXL-2014/7 (Sheldrick, 2014)'
_diffrn_ambient_temperature 293(2)
_diffrn_measured_fraction_theta_full 1.000
_diffrn_measured_fraction_theta_max 0.997
_diffrn_measurement_device_type 'CCD area detector'
_diffrn_measurement_method 'phi and omega scans'
_diffrn_radiation_source 'fine-focus sealed tube'
_diffrn_radiation_type MoK\a
_diffrn_radiation_wavelength 0.71073
_diffrn_reflns_av_R_equivalents 0.1596
_diffrn_reflns_av_unetI/netI 0.1703
_diffrn_reflns_Laue_measured_fraction_full 1.000
_diffrn_reflns_Laue_measured_fraction_max 0.997
_diffrn_reflns_limit_h_max 13
_diffrn_reflns_limit_h_min -13
_diffrn_reflns_limit_k_max 31
_diffrn_reflns_limit_k_min -33
_diffrn_reflns_limit_l_max 15
_diffrn_reflns_limit_l_min -15
_diffrn_reflns_number 46761
_diffrn_reflns_point_group_measured_fraction_full 1.000
_diffrn_reflns_point_group_measured_fraction_max 0.997
_diffrn_reflns_theta_full 25.242
_diffrn_reflns_theta_max 27.603
_diffrn_reflns_theta_min 2.128
_exptl_absorpt_coefficient_mu 0.174
_exptl_absorpt_correction_T_max 0.966
_exptl_absorpt_correction_T_min 0.956
_exptl_absorpt_correction_type multi-scan
_exptl_absorpt_process_details sadabs
_exptl_crystal_colour colorless
_exptl_crystal_density_diffrn 1.318
_exptl_crystal_description block
_exptl_crystal_F_000 1328
_exptl_crystal_size_max 0.260
_exptl_crystal_size_mid 0.220
_exptl_crystal_size_min 0.200
_refine_diff_density_max 0.217
_refine_diff_density_min -0.271
_refine_diff_density_rms 0.047
_refine_ls_extinction_method none
_refine_ls_goodness_of_fit_ref 1.007
_refine_ls_hydrogen_treatment mixed
_refine_ls_matrix_type full
_refine_ls_number_parameters 411
_refine_ls_number_reflns 7374
_refine_ls_number_restraints 0
_refine_ls_restrained_S_all 1.007
_refine_ls_R_factor_all 0.2284
_refine_ls_R_factor_gt 0.0801
_refine_ls_shift/su_max 0.000
_refine_ls_shift/su_mean 0.000
_refine_ls_structure_factor_coef Fsqd
_refine_ls_weighting_details 'w=1/[\s^2^(Fo^2^)+(0.0490P)^2^+1.1526P] where P=(Fo^2^+2Fc^2^)/3'
_refine_ls_weighting_scheme calc
_refine_ls_wR_factor_gt 0.1182
_refine_ls_wR_factor_ref 0.1524
_reflns_Friedel_coverage 0.000
_reflns_number_gt 3070
_reflns_number_total 7374
_reflns_threshold_expression 'I > 2\s(I)'
_cod_data_source_file c9nj00994a2.cif
_cod_data_source_block 1m
_cod_database_code 7058353
_shelx_shelxl_version_number 2014/7
_shelx_space_group_comment
;
The symmetry employed for this shelxl refinement is uniquely defined
by the following loop, which should always be used as a source of
symmetry information in preference to the above space-group names.
They are only intended as comments.
;
_shelx_estimated_absorpt_t_min 0.956
_shelx_estimated_absorpt_t_max 0.966

loop_
_space_group_symop_operation_xyz
'x, y, z'
'-x+1/2, y+1/2, -z+1/2'
'-x, -y, -z'
'x-1/2, -y-1/2, z-1/2'

loop_
_atom_site_label
_atom_site_type_symbol
_atom_site_fract_x
_atom_site_fract_y
_atom_site_fract_z
_atom_site_U_iso_or_equiv
_atom_site_adp_type
_atom_site_occupancy
_atom_site_site_symmetry_order
_atom_site_calc_flag
_atom_site_refinement_flags_posn
_atom_site_refinement_flags_adp
C1 C 0.6721(4) 0.30347(14) 0.4539(3) 0.0552(10) Uani 1 1 d . .
H1 H 0.7186 0.2728 0.4744 0.066 Uiso 1 1 calc R U
C2 C 0.7180(4) 0.34080(17) 0.3914(3) 0.0684(11) Uani 1 1 d . .
H2 H 0.7951 0.3353 0.3701 0.082 Uiso 1 1 calc R U
C3 C 0.6492(5) 0.38600(16) 0.3611(3) 0.0714(12) Uani 1 1 d . .
H3 H 0.6798 0.4114 0.3193 0.086 Uiso 1 1 calc R U
C4 C 0.5361(5) 0.39360(14) 0.3923(3) 0.0681(12) Uani 1 1 d . .
H4 H 0.4894 0.4242 0.3714 0.082 Uiso 1 1 calc R U
C5 C 0.4906(3) 0.35664(13) 0.4540(3) 0.0526(10) Uani 1 1 d . .
H5 H 0.4130 0.3623 0.4745 0.063 Uiso 1 1 calc R U
C6 C 0.5584(3) 0.31107(12) 0.4862(3) 0.0406(8) Uani 1 1 d . .
C7 C 0.5100(3) 0.27281(12) 0.5602(3) 0.0482(9) Uani 1 1 d . .
H7A H 0.5459 0.2821 0.6398 0.058 Uiso 1 1 calc R U
H7B H 0.4165 0.2762 0.5450 0.058 Uiso 1 1 calc R U
C8 C 0.6291(3) 0.19065(12) 0.6220(3) 0.0331(8) Uani 1 1 d . .
C9 C 0.6328(2) 0.13500(10) 0.5756(2) 0.0276(7) Uani 1 1 d . .
C10 C 0.5383(3) 0.13902(11) 0.4589(3) 0.0290(7) Uani 1 1 d . .
C11 C 0.4965(3) 0.10349(12) 0.3722(3) 0.0379(8) Uani 1 1 d . .
H11 H 0.5315 0.0701 0.3790 0.045 Uiso 1 1 calc R U
C12 C 0.4016(3) 0.11726(14) 0.2740(3) 0.0446(9) Uani 1 1 d . .
C13 C 0.3570(4) 0.07836(15) 0.1786(3) 0.0738(12) Uani 1 1 d . .
H13A H 0.2894 0.0935 0.1195 0.111 Uiso 1 1 calc R U
H13B H 0.3246 0.0478 0.2080 0.111 Uiso 1 1 calc R U
H13C H 0.4286 0.0690 0.1474 0.111 Uiso 1 1 calc R U
C14 C 0.3501(3) 0.16708(15) 0.2681(3) 0.0528(10) Uani 1 1 d . .
H14 H 0.2858 0.1764 0.2037 0.063 Uiso 1 1 calc R U
C15 C 0.3904(3) 0.20335(13) 0.3536(3) 0.0487(9) Uani 1 1 d . .
H15 H 0.3548 0.2366 0.3478 0.058 Uiso 1 1 calc R U
C16 C 0.4848(3) 0.18863(12) 0.4474(3) 0.0349(8) Uani 1 1 d . .
C17 C 0.7726(3) 0.11716(11) 0.5776(2) 0.0311(7) Uani 1 1 d . .
H17 H 0.8297 0.1264 0.6520 0.037 Uiso 1 1 calc R U
C18 C 0.8270(3) 0.14099(12) 0.4841(3) 0.0365(8) Uani 1 1 d . .
C19 C 0.9148(3) 0.18729(12) 0.5101(3) 0.0373(8) Uani 1 1 d . .
C20 C 0.9611(3) 0.20782(13) 0.6181(3) 0.0450(9) Uani 1 1 d . .
H20 H 0.9387 0.1922 0.6802 0.054 Uiso 1 1 calc R U
C21 C 1.0403(3) 0.25125(13) 0.6358(3) 0.0518(10) Uani 1 1 d . .
H21 H 1.0697 0.2651 0.7089 0.062 Uiso 1 1 calc R U
C22 C 1.0749(3) 0.27360(13) 0.5453(4) 0.0546(10) Uani 1 1 d . .
C23 C 1.0332(4) 0.25327(15) 0.4373(4) 0.0712(12) Uani 1 1 d . .
H23 H 1.0588 0.2685 0.3763 0.085 Uiso 1 1 calc R U
C24 C 0.9537(3) 0.21044(14) 0.4193(3) 0.0570(10) Uani 1 1 d . .
H24 H 0.9254 0.1967 0.3459 0.068 Uiso 1 1 calc R U
C25 C 0.7610(3) 0.05785(11) 0.5703(3) 0.0330(8) Uani 1 1 d . .
H25 H 0.7265 0.0478 0.4900 0.040 Uiso 1 1 calc R U
C26 C 0.8921(3) 0.03239(13) 0.6149(3) 0.0398(8) Uani 1 1 d . .
C27 C 1.0036(3) -0.04333(16) 0.6927(4) 0.0799(13) Uani 1 1 d . .
H27A H 1.0266 -0.0574 0.6256 0.096 Uiso 1 1 calc R U
H27B H 1.0733 -0.0207 0.7325 0.096 Uiso 1 1 calc R U
C28 C 0.9863(4) -0.08517(18) 0.7670(4) 0.1043(17) Uani 1 1 d . .
H28A H 0.9678 -0.0710 0.8349 0.157 Uiso 1 1 calc R U
H28B H 1.0641 -0.1056 0.7876 0.157 Uiso 1 1 calc R U
H28C H 0.9155 -0.1068 0.7280 0.157 Uiso 1 1 calc R U
C29 C 0.5940(3) 0.09108(11) 0.6539(3) 0.0295(7) Uani 1 1 d . .
C30 C 0.4486(3) 0.08033(13) 0.6149(3) 0.0347(8) Uani 1 1 d . .
C31 C 0.2434(3) 0.11989(17) 0.5798(3) 0.0782(13) Uani 1 1 d . .
H31A H 0.2290 0.1158 0.4984 0.117 Uiso 1 1 calc R U
H31B H 0.2036 0.1516 0.5959 0.117 Uiso 1 1 calc R U
H31C H 0.2063 0.0909 0.6106 0.117 Uiso 1 1 calc R U
C32 C 0.6337(3) 0.10624(12) 0.7805(3) 0.0420(9) Uani 1 1 d . .
H32A H 0.7259 0.1135 0.8016 0.050 Uiso 1 1 calc R U
H32B H 0.5887 0.1380 0.7912 0.050 Uiso 1 1 calc R U
C33 C 0.6049(4) 0.06528(13) 0.8584(3) 0.0426(9) Uani 1 1 d . .
C34 C 0.6862(4) 0.02338(16) 1.0369(3) 0.0845(14) Uani 1 1 d . .
H34A H 0.6319 0.0405 1.0784 0.127 Uiso 1 1 calc R U
H34B H 0.7683 0.0153 1.0882 0.127 Uiso 1 1 calc R U
H34C H 0.6452 -0.0082 1.0038 0.127 Uiso 1 1 calc R U
Cl1 Cl 1.17098(11) 0.32899(4) 0.56598(11) 0.0932(4) Uani 1 1 d . .
N1 N 0.5411(2) 0.21856(9) 0.5445(2) 0.0383(7) Uani 1 1 d . .
N2 N 0.6655(2) 0.04458(9) 0.6353(2) 0.0385(7) Uani 1 1 d . .
H2A H 0.6089 0.0188 0.5864 0.086(13) Uiso 1 1 d R .
O1 O 0.6965(2) 0.20785(8) 0.71210(19) 0.0444(6) Uani 1 1 d . .
O2 O 0.7976(2) 0.12288(9) 0.3880(2) 0.0541(7) Uani 1 1 d . .
O3 O 0.9906(2) 0.05247(9) 0.6071(2) 0.0690(8) Uani 1 1 d . .
O4 O 0.8838(2) -0.01376(9) 0.6581(2) 0.0589(7) Uani 1 1 d . .
O5 O 0.4021(2) 0.04051(9) 0.5708(2) 0.0514(6) Uani 1 1 d . .
O6 O 0.38183(19) 0.12202(8) 0.63169(18) 0.0455(6) Uani 1 1 d . .
O7 O 0.5029(2) 0.04390(10) 0.8467(2) 0.0733(8) Uani 1 1 d . .
O8 O 0.7060(2) 0.05729(9) 0.94702(19) 0.0555(7) Uani 1 1 d . .

loop_
_atom_site_aniso_label
_atom_site_aniso_U_11
_atom_site_aniso_U_22
_atom_site_aniso_U_33
_atom_site_aniso_U_23
_atom_site_aniso_U_13
_atom_site_aniso_U_12
C1 0.062(3) 0.044(2) 0.059(3) 0.010(2) 0.014(2) 0.009(2)
C2 0.074(3) 0.075(3) 0.059(3) 0.009(2) 0.021(2) -0.003(3)
C3 0.106(4) 0.051(3) 0.052(3) 0.014(2) 0.010(3) -0.018(3)
C4 0.097(4) 0.037(2) 0.064(3) 0.006(2) 0.007(3) 0.005(2)
C5 0.059(2) 0.037(2) 0.058(3) 0.005(2) 0.0064(19) 0.0057(19)
C6 0.046(2) 0.030(2) 0.042(2) -0.0036(17) 0.0019(17) -0.0005(17)
C7 0.049(2) 0.035(2) 0.060(3) -0.0008(18) 0.0132(18) 0.0081(17)
C8 0.0314(18) 0.0313(19) 0.039(2) 0.0040(18) 0.0137(16) -0.0053(16)
C9 0.0234(16) 0.0243(17) 0.0342(19) 0.0041(14) 0.0055(14) -0.0010(13)
C10 0.0245(16) 0.0279(18) 0.034(2) 0.0043(16) 0.0068(14) -0.0017(14)
C11 0.0352(18) 0.0339(19) 0.044(2) 0.0031(17) 0.0080(17) -0.0005(15)
C12 0.043(2) 0.053(2) 0.033(2) 0.0044(19) -0.0005(17) -0.0073(19)
C13 0.079(3) 0.083(3) 0.048(3) -0.013(2) -0.007(2) -0.001(2)
C14 0.043(2) 0.060(3) 0.046(2) 0.017(2) -0.0067(18) 0.006(2)
C15 0.046(2) 0.040(2) 0.056(3) 0.012(2) 0.0025(19) 0.0075(18)
C16 0.0325(18) 0.033(2) 0.038(2) 0.0052(17) 0.0062(16) -0.0018(16)
C17 0.0265(17) 0.0334(19) 0.0321(19) 0.0043(15) 0.0048(14) -0.0017(14)
C18 0.0292(18) 0.042(2) 0.040(2) 0.0065(18) 0.0097(16) 0.0056(16)
C19 0.0321(18) 0.0347(19) 0.049(2) 0.0064(18) 0.0179(17) 0.0007(16)
C20 0.0383(19) 0.046(2) 0.053(3) 0.0049(19) 0.0170(18) -0.0120(17)
C21 0.048(2) 0.051(2) 0.059(3) -0.004(2) 0.0192(19) -0.0129(19)
C22 0.044(2) 0.043(2) 0.085(3) 0.002(2) 0.032(2) -0.0091(18)
C23 0.093(3) 0.056(3) 0.078(3) 0.015(3) 0.049(3) -0.016(2)
C24 0.072(3) 0.051(2) 0.056(3) 0.005(2) 0.030(2) -0.011(2)
C25 0.0284(17) 0.0293(18) 0.040(2) 0.0009(15) 0.0057(15) 0.0019(14)
C26 0.036(2) 0.035(2) 0.047(2) 0.0001(18) 0.0091(17) 0.0064(18)
C27 0.050(2) 0.080(3) 0.110(4) 0.040(3) 0.021(2) 0.037(2)
C28 0.092(3) 0.109(4) 0.118(4) 0.063(3) 0.037(3) 0.052(3)
C29 0.0242(16) 0.0281(17) 0.035(2) 0.0034(15) 0.0058(14) -0.0028(14)
C30 0.0350(19) 0.037(2) 0.034(2) 0.0029(17) 0.0120(15) -0.0018(18)
C31 0.024(2) 0.110(3) 0.099(3) 0.007(3) 0.014(2) 0.013(2)
C32 0.045(2) 0.041(2) 0.037(2) 0.0057(17) 0.0052(16) -0.0122(17)
C33 0.045(2) 0.045(2) 0.037(2) 0.0027(18) 0.0073(19) -0.0045(19)
C34 0.115(4) 0.077(3) 0.049(3) 0.028(2) -0.005(2) -0.021(3)
Cl1 0.0933(8) 0.0595(7) 0.1394(11) 0.0004(7) 0.0527(8) -0.0350(6)
N1 0.0452(16) 0.0216(15) 0.0448(18) 0.0046(14) 0.0052(14) 0.0079(13)
N2 0.0311(14) 0.0289(15) 0.0587(19) 0.0085(14) 0.0175(14) 0.0014(13)
O1 0.0493(13) 0.0369(13) 0.0450(15) -0.0060(12) 0.0081(12) -0.0081(11)
O2 0.0538(15) 0.0650(17) 0.0474(17) -0.0035(14) 0.0204(13) -0.0087(12)
O3 0.0280(13) 0.0593(17) 0.121(2) 0.0131(15) 0.0216(14) 0.0012(13)
O4 0.0390(14) 0.0517(16) 0.087(2) 0.0274(14) 0.0171(13) 0.0176(12)
O5 0.0398(13) 0.0476(15) 0.0651(17) -0.0110(13) 0.0096(12) -0.0159(12)
O6 0.0293(12) 0.0501(15) 0.0600(16) 0.0017(12) 0.0167(11) 0.0061(11)
O7 0.0564(16) 0.091(2) 0.0678(19) 0.0272(15) 0.0071(14) -0.0311(16)
O8 0.0598(15) 0.0586(16) 0.0420(15) 0.0177(13) 0.0009(13) -0.0071(13)

loop_
_atom_type_symbol
_atom_type_description
_atom_type_scat_dispersion_real
_atom_type_scat_dispersion_imag
_atom_type_scat_source
C C 0.0033 0.0016 'International Tables Vol C Tables 4.2.6.8 and 6.1.1.4'
H H 0.0000 0.0000 'International Tables Vol C Tables 4.2.6.8 and 6.1.1.4'
Cl Cl 0.1484 0.1585 'International Tables Vol C Tables 4.2.6.8 and 6.1.1.4'
N N 0.0061 0.0033 'International Tables Vol C Tables 4.2.6.8 and 6.1.1.4'
O O 0.0106 0.0060 'International Tables Vol C Tables 4.2.6.8 and 6.1.1.4'

loop_
_geom_angle_atom_site_label_1
_geom_angle_atom_site_label_2
_geom_angle_atom_site_label_3
_geom_angle
C6 C1 C2 120.8(3)
C6 C1 H1 119.6
C2 C1 H1 119.6
C3 C2 C1 119.6(4)
C3 C2 H2 120.2
C1 C2 H2 120.2
C4 C3 C2 119.8(4)
C4 C3 H3 120.1
C2 C3 H3 120.1
C3 C4 C5 120.5(4)
C3 C4 H4 119.7
C5 C4 H4 119.7
C4 C5 C6 120.7(4)
C4 C5 H5 119.7
C6 C5 H5 119.7
C1 C6 C5 118.5(3)
C1 C6 C7 122.1(3)
C5 C6 C7 119.2(3)
N1 C7 C6 115.2(3)
N1 C7 H7A 108.5
C6 C7 H7A 108.5
N1 C7 H7B 108.5
C6 C7 H7B 108.5
H7A C7 H7B 107.5
O1 C8 N1 125.1(3)
O1 C8 C9 126.4(3)
N1 C8 C9 108.5(3)
C10 C9 C8 101.7(2)
C10 C9 C17 116.6(2)
C8 C9 C17 112.3(2)
C10 C9 C29 112.9(2)
C8 C9 C29 114.2(2)
C17 C9 C29 99.9(2)
C11 C10 C16 119.0(3)
C11 C10 C9 132.5(3)
C16 C10 C9 108.5(3)
C10 C11 C12 120.4(3)
C10 C11 H11 119.8
C12 C11 H11 119.8
C14 C12 C11 118.1(3)
C14 C12 C13 121.7(3)
C11 C12 C13 120.2(3)
C12 C13 H13A 109.5
C12 C13 H13B 109.5
H13A C13 H13B 109.5
C12 C13 H13C 109.5
H13A C13 H13C 109.5
H13B C13 H13C 109.5
C15 C14 C12 122.6(3)
C15 C14 H14 118.7
C12 C14 H14 118.7
C16 C15 C14 117.5(3)
C16 C15 H15 121.3
C14 C15 H15 121.3
C15 C16 C10 122.4(3)
C15 C16 N1 127.8(3)
C10 C16 N1 109.8(3)
C18 C17 C25 113.5(2)
C18 C17 C9 114.3(2)
C25 C17 C9 103.3(2)
C18 C17 H17 108.5
C25 C17 H17 108.5
C9 C17 H17 108.5
O2 C18 C19 120.3(3)
O2 C18 C17 119.9(3)
C19 C18 C17 119.9(3)
C20 C19 C24 118.2(3)
C20 C19 C18 124.1(3)
C24 C19 C18 117.7(3)
C19 C20 C21 121.0(3)
C19 C20 H20 119.5
C21 C20 H20 119.5
C22 C21 C20 119.5(3)
C22 C21 H21 120.2
C20 C21 H21 120.2
C21 C22 C23 120.8(3)
C21 C22 Cl1 119.9(3)
C23 C22 Cl1 119.3(3)
C22 C23 C24 119.8(4)
C22 C23 H23 120.1
C24 C23 H23 120.1
C23 C24 C19 120.6(4)
C23 C24 H24 119.7
C19 C24 H24 119.7
N2 C25 C26 114.2(3)
N2 C25 C17 104.9(2)
C26 C25 C17 110.8(2)
N2 C25 H25 109.0
C26 C25 H25 109.0
C17 C25 H25 109.0
O3 C26 O4 124.8(3)
O3 C26 C25 122.5(3)
O4 C26 C25 112.7(3)
C28 C27 O4 109.2(3)
C28 C27 H27A 109.8
O4 C27 H27A 109.8
C28 C27 H27B 109.8
O4 C27 H27B 109.8
H27A C27 H27B 108.3
C27 C28 H28A 109.5
C27 C28 H28B 109.5
H28A C28 H28B 109.5
C27 C28 H28C 109.5
H28A C28 H28C 109.5
H28B C28 H28C 109.5
N2 C29 C30 109.4(2)
N2 C29 C32 109.6(2)
C30 C29 C32 111.2(2)
N2 C29 C9 105.4(2)
C30 C29 C9 109.8(2)
C32 C29 C9 111.3(2)
O5 C30 O6 125.2(3)
O5 C30 C29 124.4(3)
O6 C30 C29 110.4(3)
O6 C31 H31A 109.5
O6 C31 H31B 109.5
H31A C31 H31B 109.5
O6 C31 H31C 109.5
H31A C31 H31C 109.5
H31B C31 H31C 109.5
C33 C32 C29 113.6(2)
C33 C32 H32A 108.9
C29 C32 H32A 108.9
C33 C32 H32B 108.9
C29 C32 H32B 108.9
H32A C32 H32B 107.7
O7 C33 O8 123.7(3)
O7 C33 C32 125.0(3)
O8 C33 C32 111.2(3)
O8 C34 H34A 109.5
O8 C34 H34B 109.5
H34A C34 H34B 109.5
O8 C34 H34C 109.5
H34A C34 H34C 109.5
H34B C34 H34C 109.5
C8 N1 C16 111.5(2)
C8 N1 C7 123.9(3)
C16 N1 C7 124.6(3)
C29 N2 C25 110.4(2)
C29 N2 H2A 112.0
C25 N2 H2A 103.8
C26 O4 C27 116.5(3)
C30 O6 C31 115.4(3)
C33 O8 C34 117.0(3)

loop_
_geom_bond_atom_site_label_1
_geom_bond_atom_site_label_2
_geom_bond_distance
C1 C6 1.374(4)
C1 C2 1.380(5)
C1 H1 0.9300
C2 C3 1.372(5)
C2 H2 0.9300
C3 C4 1.362(5)
C3 H3 0.9300
C4 C5 1.366(5)
C4 H4 0.9300
C5 C6 1.378(4)
C5 H5 0.9300
C6 C7 1.501(4)
C7 N1 1.454(4)
C7 H7A 0.9700
C7 H7B 0.9700
C8 O1 1.226(3)
C8 N1 1.352(4)
C8 C9 1.537(4)
C9 C10 1.516(4)
C9 C17 1.552(4)
C9 C29 1.589(4)
C10 C11 1.374(4)
C10 C16 1.387(4)
C11 C12 1.398(4)
C11 H11 0.9300
C12 C14 1.385(4)
C12 C13 1.507(5)
C13 H13A 0.9600
C13 H13B 0.9600
C13 H13C 0.9600
C14 C15 1.376(4)
C14 H14 0.9300
C15 C16 1.366(4)
C15 H15 0.9300
C16 N1 1.404(4)
C17 C18 1.517(4)
C17 C25 1.528(4)
C17 H17 0.9800
C18 O2 1.214(3)
C18 C19 1.496(4)
C19 C20 1.377(4)
C19 C24 1.395(4)
C20 C21 1.382(4)
C20 H20 0.9300
C21 C22 1.361(5)
C21 H21 0.9300
C22 C23 1.370(5)
C22 Cl1 1.733(3)
C23 C24 1.372(5)
C23 H23 0.9300
C24 H24 0.9300
C25 N2 1.470(3)
C25 C26 1.514(4)
C25 H25 0.9800
C26 O3 1.193(4)
C26 O4 1.305(4)
C27 C28 1.438(5)
C27 O4 1.455(4)
C27 H27A 0.9700
C27 H27B 0.9700
C28 H28A 0.9600
C28 H28B 0.9600
C28 H28C 0.9600
C29 N2 1.462(3)
C29 C30 1.528(4)
C29 C32 1.528(4)
C30 O5 1.200(3)
C30 O6 1.327(3)
C31 O6 1.452(4)
C31 H31A 0.9600
C31 H31B 0.9600
C31 H31C 0.9600
C32 C33 1.491(4)
C32 H32A 0.9700
C32 H32B 0.9700
C33 O7 1.194(4)
C33 O8 1.332(4)
C34 O8 1.445(4)
C34 H34A 0.9600
C34 H34B 0.9600
C34 H34C 0.9600
N2 H2A 0.9857

loop_
_geom_hbond_atom_site_label_D
_geom_hbond_atom_site_label_H
_geom_hbond_atom_site_label_A
_geom_hbond_distance_DH
_geom_hbond_distance_HA
_geom_hbond_distance_DA
_geom_hbond_angle_DHA
_geom_hbond_site_symmetry_A
N2 H2A O5 0.99 2.41 3.250(4) 142.8 3_656

loop_
_geom_torsion_atom_site_label_1
_geom_torsion_atom_site_label_2
_geom_torsion_atom_site_label_3
_geom_torsion_atom_site_label_4
_geom_torsion
C6 C1 C2 C3 -0.1(6)
C1 C2 C3 C4 -0.3(6)
C2 C3 C4 C5 0.2(6)
C3 C4 C5 C6 0.2(6)
C2 C1 C6 C5 0.6(5)
C2 C1 C6 C7 -176.2(3)
C4 C5 C6 C1 -0.6(5)
C4 C5 C6 C7 176.2(3)
C1 C6 C7 N1 -32.7(4)
C5 C6 C7 N1 150.6(3)
O1 C8 C9 C10 -175.0(3)
N1 C8 C9 C10 3.0(3)
O1 C8 C9 C17 -49.7(4)
N1 C8 C9 C17 128.3(2)
O1 C8 C9 C29 63.1(4)
N1 C8 C9 C29 -118.9(3)
C8 C9 C10 C11 179.7(3)
C17 C9 C10 C11 57.2(4)
C29 C9 C10 C11 -57.5(4)
C8 C9 C10 C16 -3.6(3)
C17 C9 C10 C16 -126.0(3)
C29 C9 C10 C16 119.2(3)
C16 C10 C11 C12 0.1(4)
C9 C10 C11 C12 176.6(3)
C10 C11 C12 C14 -1.1(5)
C10 C11 C12 C13 179.3(3)
C11 C12 C14 C15 1.2(5)
C13 C12 C14 C15 -179.3(3)
C12 C14 C15 C16 -0.2(5)
C14 C15 C16 C10 -0.9(5)
C14 C15 C16 N1 179.9(3)
C11 C10 C16 C15 1.0(4)
C9 C10 C16 C15 -176.3(3)
C11 C10 C16 N1 -179.8(3)
C9 C10 C16 N1 3.0(3)
C10 C9 C17 C18 41.3(3)
C8 C9 C17 C18 -75.5(3)
C29 C9 C17 C18 163.2(2)
C10 C9 C17 C25 -82.5(3)
C8 C9 C17 C25 160.8(2)
C29 C9 C17 C25 39.4(3)
C25 C17 C18 O2 37.3(4)
C9 C17 C18 O2 -80.8(3)
C25 C17 C18 C19 -143.8(3)
C9 C17 C18 C19 98.1(3)
O2 C18 C19 C20 -174.8(3)
C17 C18 C19 C20 6.3(4)
O2 C18 C19 C24 4.1(4)
C17 C18 C19 C24 -174.8(3)
C24 C19 C20 C21 2.2(5)
C18 C19 C20 C21 -178.9(3)
C19 C20 C21 C22 -1.1(5)
C20 C21 C22 C23 -0.6(5)
C20 C21 C22 Cl1 178.5(2)
C21 C22 C23 C24 1.2(6)
Cl1 C22 C23 C24 -177.9(3)
C22 C23 C24 C19 -0.1(6)
C20 C19 C24 C23 -1.6(5)
C18 C19 C24 C23 179.5(3)
C18 C17 C25 N2 -159.3(2)
C9 C17 C25 N2 -35.0(3)
C18 C17 C25 C26 77.1(3)
C9 C17 C25 C26 -158.6(2)
N2 C25 C26 O3 -149.1(3)
C17 C25 C26 O3 -31.0(4)
N2 C25 C26 O4 33.2(4)
C17 C25 C26 O4 151.3(3)
C10 C9 C29 N2 93.9(3)
C8 C9 C29 N2 -150.6(2)
C17 C9 C29 N2 -30.6(3)
C10 C9 C29 C30 -23.8(3)
C8 C9 C29 C30 91.7(3)
C17 C9 C29 C30 -148.3(2)
C10 C9 C29 C32 -147.3(2)
C8 C9 C29 C32 -31.8(3)
C17 C9 C29 C32 88.2(3)
N2 C29 C30 O5 -3.4(4)
C32 C29 C30 O5 -124.6(3)
C9 C29 C30 O5 111.8(3)
N2 C29 C30 O6 179.7(2)
C32 C29 C30 O6 58.5(3)
C9 C29 C30 O6 -65.1(3)
N2 C29 C32 C33 -61.2(3)
C30 C29 C32 C33 59.9(3)
C9 C29 C32 C33 -177.4(2)
C29 C32 C33 O7 -50.1(5)
C29 C32 C33 O8 133.2(3)
O1 C8 N1 C16 176.6(3)
C9 C8 N1 C16 -1.4(3)
O1 C8 N1 C7 -2.9(5)
C9 C8 N1 C7 179.0(3)
C15 C16 N1 C8 178.2(3)
C10 C16 N1 C8 -1.0(3)
C15 C16 N1 C7 -2.2(5)
C10 C16 N1 C7 178.6(3)
C6 C7 N1 C8 108.4(3)
C6 C7 N1 C16 -71.1(4)
C30 C29 N2 C25 128.0(3)
C32 C29 N2 C25 -109.8(3)
C9 C29 N2 C25 10.0(3)
C26 C25 N2 C29 136.9(3)
C17 C25 N2 C29 15.4(3)
O3 C26 O4 C27 -3.6(5)
C25 C26 O4 C27 174.1(3)
C28 C27 O4 C26 163.4(4)
O5 C30 O6 C31 -7.3(4)
C29 C30 O6 C31 169.6(3)
O7 C33 O8 C34 -4.3(5)
C32 C33 O8 C34 172.4(3)
